data_9017489
loop_
_publ_author_name
'Shmakov, A. N.'
'Kryukova, G. N.'
'Tsybulya, S. V.'
'Chuvilin, A. L.'
'Solovyeva, L. P.'

_publ_section_title
;
 Vacancy ordering in gamma-Fe2O3: synchrotron x-ray powder diffraction and high-
 resolution electron microscopy studies
;
_journal_name_full 'Journal of Applied Crystallography'
_journal_page_first 141
_journal_page_last 145
_journal_volume 28
_journal_year 1995
_chemical_compound_source Synthetic
_chemical_formula_sum 'Fe2.668 O4'
_chemical_name_mineral Maghemite
_space_group_IT_number 212
_space_group_name_Hall 'P 4acd 2ab 3'
_space_group_name_H-M_alt 'P 43 3 2'
_symmetry_space_group_name_H-M 'P 43 3 2'
_cell_angle_alpha 90
_cell_angle_beta 90
_cell_angle_gamma 90
_cell_length_a 8.3474
_cell_length_b 8.3474
_cell_length_c 8.3474
_cell_formula_units_Z 8
_cell_volume 581.639
_database_code_amcsd 0020516
_exptl_crystal_density_diffrn 4.864
_cod_data_source_file inputs/fixed/downloads/15/15742.cif
_cod_data_source_block 15742
_cod_database_code 9017489

loop_
_space_group_symop_operation_xyz
x,y,z
-z,1/2+x,1/2-y
-y,1/2+z,1/2-x
-x,1/2+y,1/2-z
3/4-x,1/4+z,3/4+y
3/4-z,1/4+y,3/4+x
3/4-y,1/4+x,3/4+z
1/4-x,1/4-z,1/4-y
1/4-z,1/4-y,1/4-x
1/4-y,1/4-x,1/4-z
1/2-z,-x,1/2+y
1/2-y,-z,1/2+x
1/2-x,-y,1/2+z
1/2+z,1/2-x,-y
1/2+y,1/2-z,-x
1/2+x,1/2-y,-z
3/4+x,3/4-z,1/4+y
3/4+z,3/4-y,1/4+x
3/4+y,3/4-x,1/4+z
1/4+x,3/4+z,3/4-y
1/4+z,3/4+y,3/4-x
1/4+y,3/4+x,3/4-z
z,x,y
y,z,x

loop_
_atom_site_label
_atom_site_fract_x
_atom_site_fract_y
_atom_site_fract_z
_atom_site_occupancy
_atom_site_U_iso_or_equiv
Fe1 0.99210 0.99210 0.99210 1.00000 0.00570
Fe2 0.86500 0.61500 0.87500 1.00000 0.00570
Fe3 0.37500 0.12500 0.87500 0.33500 0.00570
O1 0.86100 0.86100 0.86100 1.00000 0.00570
O2 0.37200 0.37700 0.87600 1.00000 0.00570

loop_
_cod_related_entry_id
_cod_related_entry_database
_cod_related_entry_code
1 AMCSD 0020516
